data_4083642
loop_
_publ_author_name
'Sun, Wen-Hua'
'Hao, Peng'
'Zhang, Shu'
'Shi, Qisong'
'Zuo, Weiwei'
'Tang, Xiubo'
'Lu, Xiaoming'

_publ_section_title
;
 Iron(II) and Cobalt(II) 2-(Benzimidazolyl)-6-(1-(arylimino)ethyl)pyridyl
 Complexes as Catalysts for Ethylene Oligomerization and Polymerization
;
_journal_issue 10
_journal_name_full Organometallics
_journal_page_first 2720
_journal_paper_doi 10.1021/om0700819
_journal_volume 26
_journal_year 2007
_chemical_formula_sum 'C23 H22 Cl2 Co N4 O0'
_chemical_formula_weight 484.28
_chemical_name_systematic
;
{(E)-2,6-dimethyl-N-(1-(6-(1-methyl-1H-benzo[d]imidazol-2-yl)
pyridin-2-yl)ethylidene)benzenamine}dichlorocobalt
;
_space_group_IT_number 14
_symmetry_cell_setting monoclinic
_symmetry_space_group_name_Hall '-P 2ybc'
_symmetry_space_group_name_H-M 'P 1 21/c 1'
_atom_sites_solution_hydrogens geom
_atom_sites_solution_primary direct
_atom_sites_solution_secondary difmap
_audit_creation_method SHELXL-97
_cell_angle_alpha 90.00
_cell_angle_beta 96.1460(10)
_cell_angle_gamma 90.00
_cell_formula_units_Z 4
_cell_length_a 8.14280(10)
_cell_length_b 15.0548(2)
_cell_length_c 18.0755(3)
_cell_measurement_reflns_used 5419
_cell_measurement_temperature 293(2)
_cell_measurement_theta_max 28.28
_cell_measurement_theta_min 2.27
_cell_volume 2203.11(5)
_computing_cell_refinement 'Siemens SMART & SAINT'
_computing_data_collection 'Siemens SMART'
_computing_data_reduction 'Siemens XPREP'
_computing_molecular_graphics 'Bruker SHELXTL'
_computing_publication_material 'Bruker SHELXTL'
_computing_structure_refinement 'Siemens SHELXTL'
_computing_structure_solution 'Siemens SHELXTL'
_diffrn_ambient_temperature 293(2)
_diffrn_measured_fraction_theta_full 0.991
_diffrn_measured_fraction_theta_max 0.991
_diffrn_measurement_device_type 'Bruker P4'
_diffrn_measurement_method '\w scans'
_diffrn_radiation_monochromator graphite
_diffrn_radiation_source 'fine-focus sealed tube'
_diffrn_radiation_type MoK\a
_diffrn_radiation_wavelength 0.71073
_diffrn_reflns_av_R_equivalents 0.0172
_diffrn_reflns_av_sigmaI/netI 0.0157
_diffrn_reflns_limit_h_max 9
_diffrn_reflns_limit_h_min -10
_diffrn_reflns_limit_k_max 18
_diffrn_reflns_limit_k_min -20
_diffrn_reflns_limit_l_max 23
_diffrn_reflns_limit_l_min -24
_diffrn_reflns_number 22817
_diffrn_reflns_theta_full 28.28
_diffrn_reflns_theta_max 28.28
_diffrn_reflns_theta_min 2.27
_diffrn_standards_decay_% none
_diffrn_standards_interval_count none
_diffrn_standards_interval_time none
_diffrn_standards_number none
_exptl_absorpt_coefficient_mu 1.039
_exptl_absorpt_correction_T_max 0.7457
_exptl_absorpt_correction_T_min 0.6813
_exptl_absorpt_correction_type empirical
_exptl_absorpt_process_details 'SADABS (Sheldrick, 1996)'
_exptl_crystal_colour dark
_exptl_crystal_density_diffrn 1.460
_exptl_crystal_density_method 'not measured'
_exptl_crystal_description block
_exptl_crystal_F_000 996
_exptl_crystal_size_max 0.40
_exptl_crystal_size_mid 0.30
_exptl_crystal_size_min 0.30
_refine_diff_density_max 0.565
_refine_diff_density_min -0.568
_refine_diff_density_rms 0.061
_refine_ls_extinction_method none
_refine_ls_goodness_of_fit_ref 1.048
_refine_ls_hydrogen_treatment constr
_refine_ls_matrix_type full
_refine_ls_number_parameters 271
_refine_ls_number_reflns 5419
_refine_ls_number_restraints 0
_refine_ls_restrained_S_all 1.048
_refine_ls_R_factor_gt 0.0317
_refine_ls_shift/su_max 0.001
_refine_ls_shift/su_mean 0.000
_refine_ls_structure_factor_coef Fsqd
_refine_ls_weighting_details 'calc w=1/[\s^2^(Fo^2^)+(0.0523P)^2^+0.7578P] where P=(Fo^2^+2Fc^2^)/3'
_refine_ls_weighting_scheme calc
_refine_ls_wR_factor_gt 0.0897
_refine_ls_wR_factor_ref 0.0934
_reflns_number_gt 4683
_reflns_number_total 5419
_reflns_threshold_expression >2sigma(I)
_cod_data_source_file om0700819si20070128_084704.cif
_cod_data_source_block 7b
_cod_depositor_comments
;
The following automatic conversions were performed:

'_symmetry_cell_setting' value 'Monoclinic' changed to 'monoclinic'
according to
/usr/data/users/saulius/automatic-downloads/retrospective/ACS/lib/dictionaries/cif_core.dic
dictionary named 'cif_core.dic' version 2.4.2 from 2011-04-26.

Automatic conversion script
Id: cif_fix_values 2281 2013-09-26 08:29:07Z andrius 
;
_cod_original_sg_symbol_H-M P2(1)/c
_cod_database_code 4083642
_refine_ls_r_factor_ref 0.0374

loop_
_symmetry_equiv_pos_as_xyz
'x, y, z'
'-x, y+1/2, -z+1/2'
'-x, -y, -z'
'x, -y-1/2, z-1/2'

loop_
_atom_site_label
_atom_site_type_symbol
_atom_site_fract_x
_atom_site_fract_y
_atom_site_fract_z
_atom_site_U_iso_or_equiv
_atom_site_adp_type
_atom_site_occupancy
_atom_site_symmetry_multiplicity
_atom_site_calc_flag
_atom_site_refinement_flags
Co1 Co 0.31305(3) 0.587869(14) 0.233163(11) 0.03177(8) Uani 1 1 d .
Cl1 Cl 0.29547(8) 0.46877(3) 0.30907(3) 0.06169(16) Uani 1 1 d .
Cl2 Cl 0.49454(6) 0.57440(4) 0.14619(3) 0.05362(13) Uani 1 1 d .
N3 N 0.46201(16) 0.67675(9) 0.31328(7) 0.0318(3) Uani 1 1 d .
N4 N -0.11052(17) 0.62569(10) 0.08267(7) 0.0370(3) Uani 1 1 d .
N2 N 0.22109(16) 0.71538(9) 0.21238(7) 0.0325(3) Uani 1 1 d .
C6 C -0.1218(2) 0.53443(12) 0.07499(9) 0.0374(3) Uani 1 1 d .
C15 C 0.58316(19) 0.64655(10) 0.37175(8) 0.0324(3) Uani 1 1 d .
N1 N 0.08968(17) 0.56743(9) 0.16221(8) 0.0351(3) Uani 1 1 d .
C13 C 0.4384(2) 0.76010(10) 0.30294(9) 0.0333(3) Uani 1 1 d .
C7 C 0.01901(19) 0.64177(11) 0.13487(8) 0.0342(3) Uani 1 1 d .
C20 C 0.5290(2) 0.62614(10) 0.44040(9) 0.0365(3) Uani 1 1 d .
C12 C 0.3020(2) 0.78483(11) 0.24462(9) 0.0344(3) Uani 1 1 d .
C16 C 0.7479(2) 0.63548(12) 0.35831(10) 0.0411(4) Uani 1 1 d .
C8 C 0.0887(2) 0.72729(11) 0.16206(9) 0.0359(3) Uani 1 1 d .
C2 C 0.0250(2) 0.40722(12) 0.13231(11) 0.0455(4) Uani 1 1 d .
H2A H 0.1051 0.3828 0.1669 0.055 Uiso 1 1 calc R
C23 C -0.2257(3) 0.68895(14) 0.04376(12) 0.0532(5) Uani 1 1 d .
H23A H -0.1931 0.7484 0.0580 0.080 Uiso 1 1 calc R
H23B H -0.3351 0.6779 0.0568 0.080 Uiso 1 1 calc R
H23C H -0.2245 0.6821 -0.0090 0.080 Uiso 1 1 calc R
C18 C 0.8042(3) 0.57767(12) 0.48343(12) 0.0524(5) Uani 1 1 d .
H18A H 0.8786 0.5535 0.5207 0.063 Uiso 1 1 calc R
C5 C -0.2249(2) 0.48074(14) 0.02715(10) 0.0470(4) Uani 1 1 d .
H5A H -0.3067 0.5047 -0.0069 0.056 Uiso 1 1 calc R
C1 C 0.0029(2) 0.49887(12) 0.12573(9) 0.0362(3) Uani 1 1 d .
C19 C 0.6429(3) 0.59077(11) 0.49572(10) 0.0458(4) Uani 1 1 d .
H19A H 0.6089 0.5759 0.5416 0.055 Uiso 1 1 calc R
C21 C 0.3536(3) 0.64205(14) 0.45513(11) 0.0503(4) Uani 1 1 d .
H21A H 0.3396 0.6243 0.5051 0.076 Uiso 1 1 calc R
H21B H 0.2808 0.6080 0.4207 0.076 Uiso 1 1 calc R
H21C H 0.3280 0.7040 0.4490 0.076 Uiso 1 1 calc R
C10 C 0.1178(3) 0.88407(14) 0.17618(15) 0.0666(7) Uani 1 1 d .
H10A H 0.0820 0.9414 0.1641 0.080 Uiso 1 1 calc R
C17 C 0.8566(2) 0.60047(12) 0.41560(12) 0.0496(5) Uani 1 1 d .
H17A H 0.9668 0.5922 0.4081 0.059 Uiso 1 1 calc R
C11 C 0.2556(3) 0.87127(12) 0.22691(12) 0.0514(5) Uani 1 1 d .
H11A H 0.3150 0.9192 0.2484 0.062 Uiso 1 1 calc R
C14 C 0.5302(3) 0.83316(12) 0.34512(11) 0.0490(4) Uani 1 1 d .
H14A H 0.6139 0.8082 0.3805 0.074 Uiso 1 1 calc R
H14B H 0.4549 0.8676 0.3708 0.074 Uiso 1 1 calc R
H14C H 0.5810 0.8707 0.3111 0.074 Uiso 1 1 calc R
C4 C -0.1993(3) 0.39133(15) 0.03306(11) 0.0520(5) Uani 1 1 d .
H4A H -0.2647 0.3536 0.0016 0.062 Uiso 1 1 calc R
C3 C -0.0777(3) 0.35436(14) 0.08494(12) 0.0521(5) Uani 1 1 d .
H3A H -0.0660 0.2930 0.0875 0.062 Uiso 1 1 calc R
C22 C 0.8077(3) 0.66088(18) 0.28560(13) 0.0614(6) Uani 1 1 d .
H22A H 0.9236 0.6482 0.2872 0.092 Uiso 1 1 calc R
H22B H 0.7895 0.7232 0.2769 0.092 Uiso 1 1 calc R
H22C H 0.7484 0.6275 0.2461 0.092 Uiso 1 1 calc R
C9 C 0.0334(3) 0.81250(13) 0.14340(13) 0.0577(6) Uani 1 1 d .
H9A H -0.0592 0.8211 0.1093 0.069 Uiso 1 1 calc R

loop_
_atom_site_aniso_label
_atom_site_aniso_U_11
_atom_site_aniso_U_22
_atom_site_aniso_U_33
_atom_site_aniso_U_23
_atom_site_aniso_U_13
_atom_site_aniso_U_12
Co1 0.03314(13) 0.02999(12) 0.03106(12) 0.00312(7) -0.00180(8) 0.00191(8)
Cl1 0.0892(4) 0.0491(3) 0.0424(2) 0.01648(19) -0.0134(2) -0.0212(2)
Cl2 0.0485(3) 0.0643(3) 0.0501(3) -0.0124(2) 0.0146(2) -0.0038(2)
N3 0.0325(7) 0.0318(6) 0.0300(6) 0.0026(5) -0.0016(5) -0.0007(5)
N4 0.0322(7) 0.0444(8) 0.0326(6) 0.0065(6) -0.0039(5) -0.0008(6)
N2 0.0337(7) 0.0313(6) 0.0314(6) 0.0043(5) -0.0008(5) 0.0015(5)
C6 0.0318(8) 0.0477(9) 0.0323(8) 0.0013(6) 0.0023(6) -0.0032(7)
C15 0.0338(8) 0.0282(7) 0.0334(7) -0.0008(6) -0.0047(6) 0.0000(6)
N1 0.0330(7) 0.0354(7) 0.0356(7) 0.0020(5) -0.0030(5) 0.0015(5)
C13 0.0346(8) 0.0324(7) 0.0324(7) 0.0021(6) 0.0016(6) -0.0027(6)
C7 0.0315(7) 0.0401(8) 0.0300(7) 0.0043(6) -0.0011(6) 0.0015(6)
C20 0.0446(9) 0.0289(7) 0.0344(8) 0.0001(6) -0.0030(7) 0.0004(6)
C12 0.0367(8) 0.0314(8) 0.0347(8) 0.0042(6) 0.0012(6) -0.0007(6)
C16 0.0347(8) 0.0410(9) 0.0462(9) -0.0083(7) -0.0018(7) -0.0019(7)
C8 0.0363(8) 0.0366(8) 0.0335(7) 0.0068(6) -0.0017(6) 0.0027(6)
C2 0.0407(9) 0.0423(10) 0.0528(11) -0.0009(7) 0.0014(8) -0.0006(7)
C23 0.0452(10) 0.0569(12) 0.0529(11) 0.0174(9) -0.0162(8) -0.0005(8)
C18 0.0599(12) 0.0365(9) 0.0539(11) -0.0025(8) -0.0260(9) 0.0070(8)
C5 0.0394(9) 0.0629(12) 0.0376(9) -0.0010(8) -0.0013(7) -0.0095(8)
C1 0.0318(8) 0.0409(8) 0.0355(8) -0.0002(6) 0.0017(6) -0.0018(6)
C19 0.0654(12) 0.0336(8) 0.0351(8) 0.0033(6) -0.0103(8) -0.0001(8)
C21 0.0548(11) 0.0515(11) 0.0466(10) 0.0054(8) 0.0140(8) 0.0050(9)
C10 0.0753(15) 0.0353(10) 0.0822(15) 0.0140(10) -0.0242(12) 0.0075(10)
C17 0.0354(9) 0.0421(9) 0.0672(13) -0.0133(9) -0.0134(8) 0.0044(7)
C11 0.0574(11) 0.0316(9) 0.0613(11) 0.0066(8) -0.0114(9) -0.0019(8)
C14 0.0532(11) 0.0355(9) 0.0544(11) -0.0005(7) -0.0119(9) -0.0069(8)
C4 0.0499(11) 0.0577(12) 0.0481(10) -0.0109(9) 0.0045(8) -0.0180(9)
C3 0.0512(11) 0.0432(10) 0.0620(12) -0.0077(9) 0.0071(9) -0.0082(8)
C22 0.0410(11) 0.0854(16) 0.0596(12) -0.0072(11) 0.0131(9) -0.0087(10)
C9 0.0586(12) 0.0424(10) 0.0655(13) 0.0127(9) -0.0232(10) 0.0061(9)

loop_
_atom_type_symbol
_atom_type_description
_atom_type_scat_dispersion_real
_atom_type_scat_dispersion_imag
_atom_type_scat_source
C C 0.0033 0.0016 'International Tables Vol C Tables 4.2.6.8 and 6.1.1.4'
H H 0.0000 0.0000 'International Tables Vol C Tables 4.2.6.8 and 6.1.1.4'
N N 0.0061 0.0033 'International Tables Vol C Tables 4.2.6.8 and 6.1.1.4'
O O 0.0106 0.0060 'International Tables Vol C Tables 4.2.6.8 and 6.1.1.4'
Cl Cl 0.1484 0.1585 'International Tables Vol C Tables 4.2.6.8 and 6.1.1.4'
Co Co 0.3494 0.9721 'International Tables Vol C Tables 4.2.6.8 and 6.1.1.4'

loop_
_geom_angle_atom_site_label_1
_geom_angle_atom_site_label_2
_geom_angle_atom_site_label_3
_geom_angle
N2 Co1 N1 75.95(5)
N2 Co1 N3 73.98(5)
N1 Co1 N3 147.76(5)
N2 Co1 Cl1 142.45(4)
N1 Co1 Cl1 98.31(4)
N3 Co1 Cl1 98.41(4)
N2 Co1 Cl2 101.83(4)
N1 Co1 Cl2 98.43(4)
N3 Co1 Cl2 98.82(4)
Cl1 Co1 Cl2 115.71(2)
C13 N3 C15 119.81(13)
C13 N3 Co1 115.47(10)
C15 N3 Co1 124.67(10)
C7 N4 C6 106.55(13)
C7 N4 C23 128.87(16)
C6 N4 C23 124.48(14)
C12 N2 C8 120.83(14)
C12 N2 Co1 119.49(10)
C8 N2 Co1 119.46(11)
N4 C6 C5 131.77(16)
N4 C6 C1 106.17(14)
C5 C6 C1 122.01(17)
C20 C15 C16 121.92(15)
C20 C15 N3 117.74(14)
C16 C15 N3 120.30(15)
C7 N1 C1 105.86(13)
C7 N1 Co1 114.17(11)
C1 N1 Co1 139.14(11)
N3 C13 C14 126.04(15)
N3 C13 C12 115.86(14)
C14 C13 C12 118.08(14)
N1 C7 N4 112.39(15)
N1 C7 C8 118.48(13)
N4 C7 C8 129.12(14)
C19 C20 C15 118.20(17)
C19 C20 C21 120.44(17)
C15 C20 C21 121.36(15)
N2 C12 C11 121.71(15)
N2 C12 C13 114.04(14)
C11 C12 C13 124.18(15)
C17 C16 C15 117.48(18)
C17 C16 C22 120.54(18)
C15 C16 C22 121.98(17)
N2 C8 C9 120.16(16)
N2 C8 C7 111.20(13)
C9 C8 C7 128.62(15)
C3 C2 C1 116.90(18)
C3 C2 H2A 121.6
C1 C2 H2A 121.6
N4 C23 H23A 109.5
N4 C23 H23B 109.5
H23A C23 H23B 109.5
N4 C23 H23C 109.5
H23A C23 H23C 109.5
H23B C23 H23C 109.5
C19 C18 C17 120.00(16)
C19 C18 H18A 120.0
C17 C18 H18A 120.0
C4 C5 C6 116.46(18)
C4 C5 H5A 121.8
C6 C5 H5A 121.8
N1 C1 C2 130.18(15)
N1 C1 C6 109.01(15)
C2 C1 C6 120.80(16)
C18 C19 C20 120.96(18)
C18 C19 H19A 119.5
C20 C19 H19A 119.5
C20 C21 H21A 109.5
C20 C21 H21B 109.5
H21A C21 H21B 109.5
C20 C21 H21C 109.5
H21A C21 H21C 109.5
H21B C21 H21C 109.5
C9 C10 C11 120.52(18)
C9 C10 H10A 119.7
C11 C10 H10A 119.7
C18 C17 C16 121.41(19)
C18 C17 H17A 119.3
C16 C17 H17A 119.3
C12 C11 C10 117.80(18)
C12 C11 H11A 121.1
C10 C11 H11A 121.1
C13 C14 H14A 109.5
C13 C14 H14B 109.5
H14A C14 H14B 109.5
C13 C14 H14C 109.5
H14A C14 H14C 109.5
H14B C14 H14C 109.5
C5 C4 C3 122.31(18)
C5 C4 H4A 118.8
C3 C4 H4A 118.8
C2 C3 C4 121.47(19)
C2 C3 H3A 119.3
C4 C3 H3A 119.3
C16 C22 H22A 109.5
C16 C22 H22B 109.5
H22A C22 H22B 109.5
C16 C22 H22C 109.5
H22A C22 H22C 109.5
H22B C22 H22C 109.5
C10 C9 C8 118.94(17)
C10 C9 H9A 120.5
C8 C9 H9A 120.5

loop_
_geom_bond_atom_site_label_1
_geom_bond_atom_site_label_2
_geom_bond_distance
Co1 N2 2.0801(13)
Co1 N1 2.1326(13)
Co1 N3 2.2323(13)
Co1 Cl1 2.2716(5)
Co1 Cl2 2.2790(5)
N3 C13 1.280(2)
N3 C15 1.4400(18)
N4 C7 1.3595(19)
N4 C6 1.383(2)
N4 C23 1.463(2)
N2 C12 1.336(2)
N2 C8 1.3462(19)
C6 C5 1.397(2)
C6 C1 1.400(2)
C15 C20 1.395(2)
C15 C16 1.399(2)
N1 C7 1.329(2)
N1 C1 1.378(2)
C13 C14 1.493(2)
C13 C12 1.494(2)
C7 C8 1.470(2)
C20 C19 1.395(2)
C20 C21 1.500(3)
C12 C11 1.383(2)
C16 C17 1.392(3)
C16 C22 1.499(3)
C8 C9 1.389(2)
C2 C3 1.383(3)
C2 C1 1.395(2)
C2 H2A 0.9300
C23 H23A 0.9600
C23 H23B 0.9600
C23 H23C 0.9600
C18 C19 1.370(3)
C18 C17 1.384(3)
C18 H18A 0.9300
C5 C4 1.365(3)
C5 H5A 0.9300
C19 H19A 0.9300
C21 H21A 0.9600
C21 H21B 0.9600
C21 H21C 0.9600
C10 C9 1.378(3)
C10 C11 1.384(3)
C10 H10A 0.9300
C17 H17A 0.9300
C11 H11A 0.9300
C14 H14A 0.9600
C14 H14B 0.9600
C14 H14C 0.9600
C4 C3 1.404(3)
C4 H4A 0.9300
C3 H3A 0.9300
C22 H22A 0.9600
C22 H22B 0.9600
C22 H22C 0.9600
C9 H9A 0.9300

loop_
_geom_torsion_atom_site_label_1
_geom_torsion_atom_site_label_2
_geom_torsion_atom_site_label_3
_geom_torsion_atom_site_label_4
_geom_torsion
N2 Co1 N3 C13 -8.64(12)
N1 Co1 N3 C13 -30.40(17)
Cl1 Co1 N3 C13 -150.95(11)
Cl2 Co1 N3 C13 91.22(12)
N2 Co1 N3 C15 173.87(13)
N1 Co1 N3 C15 152.11(12)
Cl1 Co1 N3 C15 31.56(12)
Cl2 Co1 N3 C15 -86.27(12)
N1 Co1 N2 C12 177.94(13)
N3 Co1 N2 C12 9.70(12)
Cl1 Co1 N2 C12 92.60(13)
Cl2 Co1 N2 C12 -86.20(12)
N1 Co1 N2 C8 -7.42(12)
N3 Co1 N2 C8 -175.66(13)
Cl1 Co1 N2 C8 -92.76(13)
Cl2 Co1 N2 C8 88.43(12)
C7 N4 C6 C5 -176.20(18)
C23 N4 C6 C5 7.1(3)
C7 N4 C6 C1 1.37(18)
C23 N4 C6 C1 -175.37(17)
C13 N3 C15 C20 94.29(18)
Co1 N3 C15 C20 -88.32(16)
C13 N3 C15 C16 -87.91(19)
Co1 N3 C15 C16 89.47(16)
N2 Co1 N1 C7 7.29(12)
N3 Co1 N1 C7 28.84(18)
Cl1 Co1 N1 C7 149.42(11)
Cl2 Co1 N1 C7 -92.88(12)
N2 Co1 N1 C1 174.90(18)
N3 Co1 N1 C1 -163.55(15)
Cl1 Co1 N1 C1 -42.97(18)
Cl2 Co1 N1 C1 74.73(17)
C15 N3 C13 C14 2.1(3)
Co1 N3 C13 C14 -175.48(15)
C15 N3 C13 C12 -175.80(14)
Co1 N3 C13 C12 6.58(18)
C1 N1 C7 N4 0.44(19)
Co1 N1 C7 N4 172.05(11)
C1 N1 C7 C8 -178.35(14)
Co1 N1 C7 C8 -6.74(19)
C6 N4 C7 N1 -1.17(19)
C23 N4 C7 N1 175.39(17)
C6 N4 C7 C8 177.46(16)
C23 N4 C7 C8 -6.0(3)
C16 C15 C20 C19 -2.3(2)
N3 C15 C20 C19 175.45(14)
C16 C15 C20 C21 177.31(16)
N3 C15 C20 C21 -4.9(2)
C8 N2 C12 C11 -1.2(3)
Co1 N2 C12 C11 173.37(15)
C8 N2 C12 C13 175.88(14)
Co1 N2 C12 C13 -9.56(18)
N3 C13 C12 N2 1.4(2)
C14 C13 C12 N2 -176.73(16)
N3 C13 C12 C11 178.37(18)
C14 C13 C12 C11 0.3(3)
C20 C15 C16 C17 1.9(2)
N3 C15 C16 C17 -175.79(15)
C20 C15 C16 C22 -177.45(17)
N3 C15 C16 C22 4.9(3)
C12 N2 C8 C9 -0.5(3)
Co1 N2 C8 C9 -175.10(15)
C12 N2 C8 C7 -179.36(14)
Co1 N2 C8 C7 6.08(18)
N1 C7 C8 N2 0.7(2)
N4 C7 C8 N2 -177.82(16)
N1 C7 C8 C9 -178.0(2)
N4 C7 C8 C9 3.5(3)
N4 C6 C5 C4 178.08(18)
C1 C6 C5 C4 0.8(3)
C7 N1 C1 C2 179.45(19)
Co1 N1 C1 C2 11.2(3)
C7 N1 C1 C6 0.46(19)
Co1 N1 C1 C6 -167.80(13)
C3 C2 C1 N1 -176.77(18)
C3 C2 C1 C6 2.1(3)
N4 C6 C1 N1 -1.15(19)
C5 C6 C1 N1 176.71(16)
N4 C6 C1 C2 179.74(16)
C5 C6 C1 C2 -2.4(3)
C17 C18 C19 C20 0.7(3)
C15 C20 C19 C18 1.0(2)
C21 C20 C19 C18 -178.64(17)
C19 C18 C17 C16 -1.1(3)
C15 C16 C17 C18 -0.2(3)
C22 C16 C17 C18 179.17(18)
N2 C12 C11 C10 2.2(3)
C13 C12 C11 C10 -174.5(2)
C9 C10 C11 C12 -1.6(4)
C6 C5 C4 C3 0.9(3)
C1 C2 C3 C4 -0.5(3)
C5 C4 C3 C2 -1.1(3)
C11 C10 C9 C8 0.0(4)
N2 C8 C9 C10 1.1(3)
C7 C8 C9 C10 179.7(2)
